data_1001781
loop_
_publ_author_name
'Billy, M'
'Labbe, J C'
'Selvaraj, A'
'Roult, G'

_publ_section_title
;
Modifications structurales de l'oxynitrure de silicium sous contraintes
thermiques
;
_journal_coden_ASTM MRBUAC
_journal_name_full 'Materials Research Bulletin'
_journal_page_first 1207
_journal_page_last 1213
_journal_paper_doi 10.1016/0025-5408(80)90022-7
_journal_volume 15
_journal_year 1980
_chemical_compound_source synthetic
_chemical_formula_structural 'Si2 N2 O'
_chemical_formula_sum 'N2 O Si2'
_chemical_name_mineral Sinoite
_chemical_name_systematic 'Disilicon dinitride oxide'
_space_group_IT_number 36
_symmetry_cell_setting orthorhombic
_symmetry_Int_Tables_number 36
_symmetry_space_group_name_Hall 'C 2c -2'
_symmetry_space_group_name_H-M 'C m c 21'
_cell_angle_alpha 90
_cell_angle_beta 90
_cell_angle_gamma 90
_cell_formula_units_Z 4
_cell_length_a 8.884(2)
_cell_length_b 5.522(1)
_cell_length_c 4.873(1)
_cell_volume 239.1
_refine_ls_R_factor_all 0.08
_cod_database_code 1001781

loop_
_symmetry_equiv_pos_as_xyz
x,y,z
-x,y,z
-x,-y,1/2+z
x,-y,1/2+z
1/2+x,1/2+y,z
1/2-x,1/2+y,z
1/2-x,1/2-y,1/2+z
1/2+x,1/2-y,1/2+z

loop_
_atom_site_label
_atom_site_type_symbol
_atom_site_symmetry_multiplicity
_atom_site_Wyckoff_symbol
_atom_site_fract_x
_atom_site_fract_y
_atom_site_fract_z
_atom_site_occupancy
_atom_site_attached_hydrogens
_atom_site_calc_flag
Si1 Si4+ 8 b 0.181(1) 0.149(3) 0.271(4) 1. 0 d
O1 O2- 4 a 0. 0.2040(26) 0.23 1. 0 d
N1 N3- 8 b 0.2198(5) 0.1267(13) 0.626(3) 1. 0 d

loop_
_atom_type_symbol
_atom_type_oxidation_number
Si4+ 4.000
O2- -2.000
N3- -3.000
